data_7051525
loop_
_publ_author_name
'Armentano, Donatella'
'De Munno, Giovanni'
'Rossi, Rachele'

_publ_section_title
;
 The counterion as a useful tool to obtain complexes of cytosine with
 alkali metal ions
;
_journal_issue 1
_journal_name_full 'New Journal of Chemistry'
_journal_page_first 13
_journal_paper_doi 10.1039/b511009b
_journal_volume 30
_journal_year 2006
_chemical_formula_sum 'C8 H11 B F4 N6 O2'
_chemical_formula_weight 310.04
_chemical_name_systematic
;
?
;
_space_group_IT_number 2
_symmetry_cell_setting triclinic
_symmetry_space_group_name_Hall '-P 1'
_symmetry_space_group_name_H-M 'P -1'
_atom_sites_solution_hydrogens geom
_atom_sites_solution_primary direct
_atom_sites_solution_secondary difmap
_audit_creation_method SHELXL-97
_cell_angle_alpha 111.91(3)
_cell_angle_beta 90.79(3)
_cell_angle_gamma 102.23(3)
_cell_formula_units_Z 2
_cell_length_a 8.2263(16)
_cell_length_b 8.5046(17)
_cell_length_c 9.812(2)
_cell_measurement_reflns_used 1235
_cell_measurement_temperature 293(2)
_cell_measurement_theta_max 28.08
_cell_measurement_theta_min 4.42
_cell_volume 619.2(3)
_computing_cell_refinement 'Bruker-Nonius X8 APEX'
_computing_data_collection 'Bruker-Nonius X8 APEX'
_computing_data_reduction 'Bruker SAINT'
_computing_molecular_graphics 'Bruker SHELXTL'
_computing_publication_material 'Bruker SHELXTL'
_computing_structure_refinement 'SHELXL-97 (Sheldrick, 1997)'
_computing_structure_solution 'SHELXS-97 (Sheldrick, 1990)'
_diffrn_ambient_temperature 293(2)
_diffrn_measured_fraction_theta_full 0.922
_diffrn_measured_fraction_theta_max 0.922
_diffrn_measurement_device_type 'CCD area detector'
_diffrn_measurement_method 'phi and omega scans'
_diffrn_radiation_monochromator graphite
_diffrn_radiation_source 'fine-focus sealed tube'
_diffrn_radiation_type MoK\a
_diffrn_radiation_wavelength 0.71073
_diffrn_reflns_av_R_equivalents 0.0149
_diffrn_reflns_av_sigmaI/netI 0.0255
_diffrn_reflns_limit_h_max 10
_diffrn_reflns_limit_h_min -10
_diffrn_reflns_limit_k_max 11
_diffrn_reflns_limit_k_min -10
_diffrn_reflns_limit_l_max 11
_diffrn_reflns_limit_l_min -13
_diffrn_reflns_number 4275
_diffrn_reflns_theta_full 28.17
_diffrn_reflns_theta_max 28.17
_diffrn_reflns_theta_min 2.66
_exptl_absorpt_coefficient_mu 0.160
_exptl_absorpt_correction_type none
_exptl_crystal_colour colorless
_exptl_crystal_density_diffrn 1.663
_exptl_crystal_density_method 'not measured'
_exptl_crystal_description parallelepiped
_exptl_crystal_F_000 316
_exptl_crystal_size_max 0.30
_exptl_crystal_size_mid 0.12
_exptl_crystal_size_min 0.10
_refine_diff_density_max 0.530
_refine_diff_density_min -0.371
_refine_diff_density_rms 0.088
_refine_ls_extinction_method none
_refine_ls_goodness_of_fit_ref 1.242
_refine_ls_hydrogen_treatment constr
_refine_ls_matrix_type full
_refine_ls_number_parameters 194
_refine_ls_number_reflns 2795
_refine_ls_number_restraints 0
_refine_ls_restrained_S_all 1.242
_refine_ls_R_factor_all 0.0734
_refine_ls_R_factor_gt 0.0586
_refine_ls_shift/su_max 0.000
_refine_ls_shift/su_mean 0.000
_refine_ls_structure_factor_coef Fsqd
_refine_ls_weighting_details 'calc w=1/[\s^2^(Fo^2^)+(0.1484P)^2^+0.1501P] where P=(Fo^2^+2Fc^2^)/3'
_refine_ls_weighting_scheme calc
_refine_ls_wR_factor_gt 0.2534
_refine_ls_wR_factor_ref 0.2620
_reflns_number_gt 1974
_reflns_number_total 2795
_reflns_threshold_expression >2sigma(I)
_cod_data_source_file b511009b.txt
_cod_data_source_block 1
_cod_depositor_comments
;
The following automatic conversions were performed:
'_symmetry_cell_setting' value 'Triclinic' changed to 'triclinic'
according to '/home/saulius/struct/CIF-dictionaries/cif_core.dic'
dictionary named 'cif_core.dic' version 2.4.1 from 2010-06-29.

Automatic conversion script
Id: cif_fix_enum 1527 2010-12-29 10:47:43Z saulius 
;
_cod_original_cell_volume 619.1(2)
_cod_original_sg_symbol_H-M P-1
_cod_database_code 7051525

loop_
_symmetry_equiv_pos_as_xyz
'x, y, z'
'-x, -y, -z'

loop_
_atom_site_label
_atom_site_type_symbol
_atom_site_fract_x
_atom_site_fract_y
_atom_site_fract_z
_atom_site_U_iso_or_equiv
_atom_site_adp_type
_atom_site_occupancy
_atom_site_symmetry_multiplicity
_atom_site_calc_flag
_atom_site_refinement_flags
_atom_site_disorder_assembly
_atom_site_disorder_group
N1 N 0.0056(3) 0.6381(3) -0.2546(3) 0.0393(6) Uani 1 1 d . . .
H1 H 0.0292 0.5535 -0.2365 0.047 Uiso 1 1 calc R . .
C2 C 0.0855(3) 0.8050(3) -0.1671(3) 0.0354(6) Uani 1 1 d . . .
O2 O 0.1864(3) 0.8393(2) -0.0604(2) 0.0466(6) Uani 1 1 d . . .
N3 N 0.0448(3) 0.9332(3) -0.2034(2) 0.0352(5) Uani 1 1 d . . .
H3 H 0.098(4) 1.030(4) -0.159(4) 0.043(8) Uiso 1 1 d . . .
C4 C -0.0696(3) 0.9041(3) -0.3158(3) 0.0365(6) Uani 1 1 d . . .
N4 N -0.1002(3) 1.0375(3) -0.3382(3) 0.0465(6) Uani 1 1 d . . .
H4A H -0.0481 1.1416 -0.2819 0.056 Uiso 1 1 calc R . .
H4B H -0.1725 1.0214 -0.4091 0.056 Uiso 1 1 calc R . .
C5 C -0.1505(4) 0.7274(3) -0.4029(3) 0.0416(7) Uani 1 1 d . . .
H5 H -0.2299 0.7004 -0.4816 0.050 Uiso 1 1 calc R . .
C6 C -0.1095(3) 0.6014(3) -0.3687(3) 0.0406(7) Uani 1 1 d . . .
H6 H -0.1614 0.4856 -0.4249 0.049 Uiso 1 1 calc R . .
N11 N 0.2627(3) 0.5788(3) 0.0280(3) 0.0404(6) Uani 1 1 d . . .
H11 H 0.2375 0.6622 0.0092 0.049 Uiso 1 1 calc R . .
C21 C 0.1886(3) 0.4102(3) -0.0626(3) 0.0358(6) Uani 1 1 d . . .
O21 O 0.0857(3) 0.3818(2) -0.1686(2) 0.0484(6) Uani 1 1 d . . .
N31 N 0.2296(3) 0.2783(3) -0.0342(2) 0.0353(5) Uani 1 1 d . . .
C41 C 0.3446(3) 0.3157(3) 0.0785(3) 0.0359(6) Uani 1 1 d . . .
N41 N 0.3891(3) 0.1850(3) 0.0984(3) 0.0488(7) Uani 1 1 d . . .
H41A H 0.3447 0.0794 0.0399 0.059 Uiso 1 1 calc R . .
H41B H 0.4626 0.2054 0.1698 0.059 Uiso 1 1 calc R . .
C51 C 0.4188(4) 0.4913(3) 0.1757(3) 0.0398(6) Uani 1 1 d . . .
H51 H 0.4950 0.5161 0.2561 0.048 Uiso 1 1 calc R . .
C61 C 0.3734(4) 0.6190(3) 0.1455(3) 0.0415(7) Uani 1 1 d . . .
H61 H 0.4185 0.7351 0.2057 0.050 Uiso 1 1 calc R . .
B1 B 0.5946(4) 0.1722(4) 0.4110(4) 0.0437(8) Uani 1 1 d . . .
F1 F 0.4667(3) 0.1735(3) 0.5002(3) 0.0706(7) Uani 1 1 d . . .
F2 F 0.6209(3) 0.3208(2) 0.3771(2) 0.0657(6) Uani 1 1 d . . .
F3 F 0.5521(3) 0.0290(2) 0.2810(2) 0.0756(7) Uani 1 1 d . . .
F4 F 0.7405(2) 0.1756(3) 0.4850(2) 0.0609(6) Uani 1 1 d . . .

loop_
_atom_site_aniso_label
_atom_site_aniso_U_11
_atom_site_aniso_U_22
_atom_site_aniso_U_33
_atom_site_aniso_U_23
_atom_site_aniso_U_13
_atom_site_aniso_U_12
N1 0.0429(13) 0.0242(10) 0.0472(13) 0.0116(9) -0.0053(10) 0.0054(9)
C2 0.0381(14) 0.0265(11) 0.0389(13) 0.0111(9) -0.0044(11) 0.0051(9)
O2 0.0551(13) 0.0295(9) 0.0510(12) 0.0149(8) -0.0190(10) 0.0040(8)
N3 0.0373(12) 0.0245(10) 0.0402(12) 0.0112(9) -0.0077(10) 0.0031(9)
C4 0.0368(14) 0.0314(12) 0.0386(14) 0.0111(10) -0.0022(11) 0.0068(10)
N4 0.0517(15) 0.0371(12) 0.0487(14) 0.0154(10) -0.0151(11) 0.0094(10)
C5 0.0397(15) 0.0348(13) 0.0414(14) 0.0077(11) -0.0103(12) 0.0046(10)
C6 0.0398(15) 0.0276(12) 0.0443(15) 0.0057(10) -0.0031(12) 0.0026(10)
N11 0.0458(13) 0.0245(10) 0.0496(13) 0.0134(9) -0.0030(10) 0.0074(9)
C21 0.0355(13) 0.0269(11) 0.0428(14) 0.0124(10) -0.0034(11) 0.0048(9)
O21 0.0532(13) 0.0308(9) 0.0583(13) 0.0171(8) -0.0180(10) 0.0057(8)
N31 0.0387(12) 0.0243(10) 0.0406(12) 0.0120(8) -0.0046(10) 0.0040(8)
C41 0.0380(14) 0.0292(12) 0.0374(13) 0.0131(10) -0.0017(11) 0.0013(10)
N41 0.0591(16) 0.0318(11) 0.0518(14) 0.0160(10) -0.0203(12) 0.0050(10)
C51 0.0423(15) 0.0336(13) 0.0370(14) 0.0112(10) -0.0061(12) 0.0005(11)
C61 0.0433(15) 0.0294(12) 0.0439(15) 0.0097(10) -0.0002(12) 0.0008(10)
B1 0.0470(18) 0.0363(15) 0.0442(17) 0.0163(12) -0.0127(15) 0.0020(13)
F1 0.0619(13) 0.0778(14) 0.0825(15) 0.0384(12) 0.0074(11) 0.0241(11)
F2 0.0793(14) 0.0421(10) 0.0726(13) 0.0302(9) -0.0298(11) -0.0048(9)
F3 0.1124(19) 0.0398(10) 0.0564(12) 0.0095(8) -0.0216(12) -0.0008(11)
F4 0.0499(11) 0.0589(12) 0.0798(14) 0.0360(10) -0.0145(10) 0.0088(9)

loop_
_atom_type_symbol
_atom_type_description
_atom_type_scat_dispersion_real
_atom_type_scat_dispersion_imag
_atom_type_scat_source
C C 0.0033 0.0016 'International Tables Vol C Tables 4.2.6.8 and 6.1.1.4'
H H 0.0000 0.0000 'International Tables Vol C Tables 4.2.6.8 and 6.1.1.4'
B B 0.0013 0.0007 'International Tables Vol C Tables 4.2.6.8 and 6.1.1.4'
N N 0.0061 0.0033 'International Tables Vol C Tables 4.2.6.8 and 6.1.1.4'
O O 0.0106 0.0060 'International Tables Vol C Tables 4.2.6.8 and 6.1.1.4'
F F 0.0171 0.0103 'International Tables Vol C Tables 4.2.6.8 and 6.1.1.4'

loop_
_geom_angle_atom_site_label_1
_geom_angle_atom_site_label_2
_geom_angle_atom_site_label_3
_geom_angle
_geom_angle_site_symmetry_1
_geom_angle_site_symmetry_3
_geom_angle_publ_flag
C6 N1 C2 122.1(2) . . ?
O2 C2 N1 122.3(2) . . ?
O2 C2 N3 121.6(2) . . ?
N1 C2 N3 116.0(2) . . ?
C4 N3 C2 124.3(2) . . ?
N4 C4 N3 118.8(2) . . ?
N4 C4 C5 123.8(3) . . ?
N3 C4 C5 117.4(2) . . ?
C6 C5 C4 118.4(2) . . ?
C5 C6 N1 121.7(2) . . ?
C61 N11 C21 122.7(2) . . ?
O21 C21 N31 121.7(2) . . ?
O21 C21 N11 119.5(2) . . ?
N31 C21 N11 118.8(2) . . ?
C41 N31 C21 119.4(2) . . ?
N41 C41 N31 118.1(2) . . ?
N41 C41 C51 119.9(3) . . ?
N31 C41 C51 122.0(2) . . ?
C61 C51 C41 117.0(3) . . ?
C51 C61 N11 120.1(2) . . ?
F3 B1 F1 109.9(3) . . ?
F3 B1 F4 111.7(3) . . ?
F1 B1 F4 109.6(3) . . ?
F3 B1 F2 107.9(2) . . ?
F1 B1 F2 109.5(3) . . ?
F4 B1 F2 108.2(2) . . ?

loop_
_geom_bond_atom_site_label_1
_geom_bond_atom_site_label_2
_geom_bond_distance
_geom_bond_site_symmetry_2
_geom_bond_publ_flag
N1 C6 1.354(4) . ?
N1 C2 1.365(3) . ?
C2 O2 1.231(3) . ?
C2 N3 1.367(3) . ?
N3 C4 1.353(3) . ?
C4 N4 1.306(3) . ?
C4 C5 1.426(4) . ?
C5 C6 1.340(4) . ?
N11 C61 1.349(4) . ?
N11 C21 1.371(3) . ?
C21 O21 1.249(3) . ?
C21 N31 1.357(3) . ?
N31 C41 1.341(3) . ?
C41 N41 1.320(4) . ?
C41 C51 1.430(3) . ?
C51 C61 1.348(4) . ?
B1 F3 1.371(4) . ?
B1 F1 1.377(4) . ?
B1 F4 1.383(4) . ?
B1 F2 1.398(4) . ?

loop_
_geom_hbond_atom_site_label_D
_geom_hbond_atom_site_label_H
_geom_hbond_atom_site_label_A
_geom_hbond_distance_DH
_geom_hbond_distance_HA
_geom_hbond_distance_DA
_geom_hbond_angle_DHA
_geom_hbond_site_symmetry_A
N1 H1 O21 0.86 1.95 2.804(3) 172 .
N11 H11 O2 0.86 1.98 2.840(3) 173 .
N3 H3 N31 0.80(3) 2.05(3) 2.843(3) 177(3) 1_565
N4 H4A O21 0.86 1.98 2.842(3) 174 1_565
N41 H41A O2 0.86 2.04 2.878(3) 164 1_545
N41 H41B F2 0.86 2.17 3.002(3) 164 .
N41 H41B F3 0.86 2.38 3.038(4) 134 .
N4 H4B F4 0.86 2.17 2.866(3) 138 1_464
N4 H4B F1 0.86 2.56 3.207(4) 133 2_565

loop_
_cod_related_entry_id
_cod_related_entry_database
_cod_related_entry_code
1 ChemSpider 21141799
